data_7130332
loop_
_publ_author_name
'McManus, Caitil\'in'
'Crumpton, Agamemnon E.'
'Aldridge, Simon'

_publ_section_title
;
 Alkyne insertion into Cu--Al bonds and selective functionalization to
 form copper acyl compounds
;
_journal_name_full 'Chemical Communications'
_journal_paper_doi 10.1039/D2CC02578G
_journal_year 2022
_chemical_formula_moiety 'C49 H67 Al N2 O, C3 H7'
_chemical_formula_sum 'C52 H74 Al N2 O'
_chemical_formula_weight 770.11
_space_group_crystal_system triclinic
_space_group_IT_number 2
_space_group_name_Hall '-P 1'
_space_group_name_H-M_alt 'P -1'
_atom_sites_solution_hydrogens geom
_atom_sites_solution_primary dual
_audit_creation_date 2021-09-30
_audit_creation_method
;
Olex2 1.3
(compiled 2020.11.12 svn.r5f609507 for OlexSys, GUI svn.r6272)
;
_audit_update_record
;
2022-03-11 deposited with the CCDC.	2022-06-22 downloaded from the CCDC.
;
_cell_angle_alpha 99.705(4)
_cell_angle_beta 104.191(3)
_cell_angle_gamma 98.075(4)
_cell_formula_units_Z 2
_cell_length_a 13.0581(5)
_cell_length_b 13.3038(7)
_cell_length_c 14.3490(5)
_cell_measurement_reflns_used 11065
_cell_measurement_temperature 150.01(10)
_cell_measurement_theta_max 76.5480
_cell_measurement_theta_min 4.0670
_cell_volume 2338.58(18)
_computing_cell_refinement 'CrysAlisPro 1.171.41.117a (Rigaku OD, 2021)'
_computing_data_collection 'CrysAlisPro 1.171.41.117a (Rigaku OD, 2021)'
_computing_data_reduction 'CrysAlisPro 1.171.41.117a (Rigaku OD, 2021)'
_computing_molecular_graphics 'Olex2 1.3 (Dolomanov et al., 2009)'
_computing_publication_material 'Olex2 1.3 (Dolomanov et al., 2009)'
_computing_structure_refinement 'SHELXL 2018/3 (Sheldrick, 2015)'
_computing_structure_solution 'SHELXT 2018/2 (Sheldrick, 2018)'
_diffrn_ambient_environment N~2~
_diffrn_ambient_temperature 150.01(10)
_diffrn_detector 'CCD plate'
_diffrn_detector_area_resol_mean 10.5035
_diffrn_detector_type Atlas
_diffrn_measured_fraction_theta_full 1.000
_diffrn_measured_fraction_theta_max 0.983
_diffrn_measurement_details
;
List of Runs (angles in degrees, time in seconds):

  # Type    Start    End  Width  t~exp~   \w     \q     \k     \f   Frames
#--------------------------------------------------------------------------
  1  \w     -3.00  29.00   1.00    5.00    --  -41.11  19.00-120.00   32
  2  \w     -4.00  38.00   1.00    5.00    --  -41.11  19.00 120.00   42
  3  \w    -19.00  30.00   1.00    5.00    --  -41.11  37.00-180.00   49
  4  \w     -5.00  37.00   1.00    5.00    --  -41.11  19.00 -30.00   42
  5  \w    -18.00  28.00   1.00    5.00    --  -41.11  37.00 -90.00   46
  6  \w    -50.00  -9.00   1.00    5.00    --  -41.11 125.00   0.00   41
  7  \w     -4.00  36.00   1.00    5.00    --  -41.11  19.00  30.00   40
  8  \w     18.00  74.00   1.00    5.00    --   41.11 -99.00 -30.00   56
  9  \w     39.00  74.00   1.00    5.00    --   41.11-125.00 -90.00   35
 10  \w     43.00 100.00   1.00    5.00    --   41.11-134.00 150.00   57
 11  \w     58.00  90.00   1.00   21.00    --  112.00 -61.00  90.00   32
 12  \w     36.00  92.00   1.00   21.00    --  112.00-111.00  30.00   56
 13  \w    111.00 169.00   1.00   21.00    --  112.00 111.00-180.00   58
 14  \w     70.00 109.00   1.00   21.00    --  112.00-111.00 -60.00   39
 15  \w     37.00 109.00   1.00   21.00    --  112.00-111.00  60.00   72
 16  \w    132.00 175.00   1.00   21.00    --  112.00  77.00   0.00   43
 17  \w     40.00  71.00   1.00   21.00    --  112.00 -61.00-120.00   31
 18  \w     99.00 149.00   1.00   21.00    --  112.00  45.00  60.00   50
 19  \w    119.00 162.00   1.00   21.00    --  112.00  77.00 120.00   43
 20  \w    109.00 137.00   1.00   21.00    --  112.00 178.00 -90.00   28
 21  \w     52.00 109.00   1.00   21.00    --  112.00-111.00 -90.00   57
 22  \w     67.00  93.00   1.00   21.00    --  112.00 178.00 -90.00   26
 23  \w     37.00  90.00   1.00   21.00    --  112.00-111.00 -30.00   53
 24  \w     40.00  74.00   1.00   21.00    --  112.00 -61.00 -60.00   34
 25  \w     43.00  69.00   1.00   21.00    --  112.00-111.00 150.00   26
 26  \w     84.00 109.00   1.00   21.00    --  112.00-111.00 150.00   25
 27  \w     66.00 109.00   1.00   21.00    --  112.00-111.00 120.00   43
 28  \w     73.00 108.00   1.00   21.00    --  112.00-111.00-150.00   35
 29  \w     91.00 162.00   1.00   21.00    --  112.00  45.00-180.00   71
 30  \w     39.00  64.00   1.00   21.00    --  112.00 -45.00 150.00   25
 31  \w     53.00 109.00   1.00   21.00    --  112.00-111.00   0.00   56
 32  \w     39.00  84.00   1.00   21.00    --  112.00-111.00-120.00   45
 33  \w     75.00 109.00   1.00   21.00    --  112.00-111.00  90.00   34
 34  \w     41.00  70.00   1.00   21.00    --  112.00 -45.00  30.00   29
 35  \w     39.00  64.00   1.00   21.00    --  112.00 -45.00  60.00   25
 36  \w     43.00  69.00   1.00   21.00    --  112.00 -45.00  90.00   26
 37  \w     59.00 168.00   1.00   21.00    --  112.00  15.00 -30.00  109
 38  \w     82.00 133.00   1.00   21.00    --  112.00  15.00 150.00   51
;
_diffrn_measurement_device 'four-circle diffractometer'
_diffrn_measurement_device_type 'SuperNova, Dual, Cu at home/near, Atlas'
_diffrn_measurement_method '\w scans'
_diffrn_orient_matrix_type 'CrysAlisPro convention (1999,Acta A55,543-557)'
_diffrn_orient_matrix_UB_11 -0.0320660000
_diffrn_orient_matrix_UB_12 -0.0332645000
_diffrn_orient_matrix_UB_13 -0.1129992000
_diffrn_orient_matrix_UB_21 -0.0279152000
_diffrn_orient_matrix_UB_22 0.1074508000
_diffrn_orient_matrix_UB_23 -0.0083355000
_diffrn_orient_matrix_UB_31 0.1164362000
_diffrn_orient_matrix_UB_32 0.0408347000
_diffrn_orient_matrix_UB_33 0.0001105000
_diffrn_radiation_monochromator mirror
_diffrn_radiation_probe x-ray
_diffrn_radiation_type 'Cu K\a'
_diffrn_radiation_wavelength 1.54184
_diffrn_reflns_av_R_equivalents 0.0303
_diffrn_reflns_av_unetI/netI 0.0390
_diffrn_reflns_Laue_measured_fraction_full 1.000
_diffrn_reflns_Laue_measured_fraction_max 0.983
_diffrn_reflns_limit_h_max 16
_diffrn_reflns_limit_h_min -11
_diffrn_reflns_limit_k_max 16
_diffrn_reflns_limit_k_min -16
_diffrn_reflns_limit_l_max 17
_diffrn_reflns_limit_l_min -17
_diffrn_reflns_number 23697
_diffrn_reflns_point_group_measured_fraction_full 1.000
_diffrn_reflns_point_group_measured_fraction_max 0.983
_diffrn_reflns_theta_full 67.684
_diffrn_reflns_theta_max 76.808
_diffrn_reflns_theta_min 3.556
_diffrn_source 'micro-focus sealed X-ray tube'
_diffrn_source_type 'SuperNova (Cu) X-ray Source'
_exptl_absorpt_coefficient_mu 0.649
_exptl_absorpt_correction_T_max 1.00000
_exptl_absorpt_correction_T_min 0.91137
_exptl_absorpt_correction_type multi-scan
_exptl_absorpt_process_details
;
CrysAlisPro 1.171.41.117a (Rigaku Oxford Diffraction, 2021)
Empirical absorption correction using spherical harmonics,
implemented in SCALE3 ABSPACK scaling algorithm.
;
_exptl_crystal_colour colourless
_exptl_crystal_colour_primary colourless
_exptl_crystal_density_diffrn 1.094
_exptl_crystal_description plate
_exptl_crystal_F_000 842
_exptl_crystal_size_max 0.01
_exptl_crystal_size_mid 0.01
_exptl_crystal_size_min 0.005
_refine_diff_density_max 0.376
_refine_diff_density_min -0.320
_refine_diff_density_rms 0.040
_refine_ls_extinction_method none
_refine_ls_goodness_of_fit_ref 1.028
_refine_ls_hydrogen_treatment constr
_refine_ls_matrix_type full
_refine_ls_number_parameters 554
_refine_ls_number_reflns 9701
_refine_ls_number_restraints 18
_refine_ls_restrained_S_all 1.033
_refine_ls_R_factor_all 0.0558
_refine_ls_R_factor_gt 0.0430
_refine_ls_shift/su_max 0.001
_refine_ls_shift/su_mean 0.000
_refine_ls_structure_factor_coef Fsqd
_refine_ls_weighting_details 'w=1/[\s^2^(Fo^2^)+(0.0560P)^2^+0.5412P] where P=(Fo^2^+2Fc^2^)/3'
_refine_ls_weighting_scheme calc
_refine_ls_wR_factor_gt 0.1091
_refine_ls_wR_factor_ref 0.1187
_reflns_Friedel_coverage 0.000
_reflns_number_gt 7911
_reflns_number_total 9701
_reflns_threshold_expression 'I > 2\s(I)'
_cod_data_source_file d2cc02578g2.cif
_cod_data_source_block (NON)Al-Et
_cod_database_code 7130332
_shelx_shelxl_version_number 2018/3
_chemical_oxdiff_formula 'C50 H60 Al1 N2 O1'
_shelx_space_group_comment
;
The symmetry employed for this shelxl refinement is uniquely defined
by the following loop, which should always be used as a source of
symmetry information in preference to the above space-group names.
They are only intended as comments.
;
_shelx_estimated_absorpt_t_max 0.997
_shelx_estimated_absorpt_t_min 0.994
_reflns_odcompleteness_completeness 99.72
_reflns_odcompleteness_iscentric 1
_reflns_odcompleteness_theta 74.33
_olex2_refinement_description
;
1. Fixed Uiso
 At 1.2 times of:
  All C(H) groups, All C(H,H) groups
 At 1.5 times of:
  All C(H,H,H) groups
2. Uiso/Uaniso restraints and constraints
C22A \\sim C24A \\sim C23A: within 2A with sigma of 0.005 and sigma for
terminal atoms of 0.01 within 2A
C21 \\sim C24A \\sim C22A \\sim C23A: within 2A with sigma of 0.005 and sigma
for terminal atoms of 0.01 within 2A
3. Others
 Sof(C23A)=Sof(H23D)=Sof(H23E)=Sof(H23F)=Sof(C22A)=Sof(H22D)=Sof(H22E)=
 Sof(H22F)=Sof(C24A)=Sof(H24D)=Sof(H24E)=Sof(H24F)=1-FVAR(1)
 Sof(C24)=Sof(H24A)=Sof(H24B)=Sof(H24C)=Sof(C23)=Sof(H23A)=Sof(H23B)=Sof(H23C)=
 Sof(C22)=Sof(H22A)=Sof(H22B)=Sof(H22C)=FVAR(1)
4.a Ternary CH refined with riding coordinates:
 C34(H34), C46(H46), C43(H43), C31(H31)
4.b Secondary CH2 refined with riding coordinates:
 C49(H49A,H49B), C102(H10A,H10B), C101(H10C,H10D)
4.c Aromatic/amide H refined with riding coordinates:
 C5(H5), C13(H13), C11(H11), C3(H3), C39(H39), C27(H27), C41(H41), C29(H29),
 C28(H28), C40(H40)
4.d Idealised Me refined as rotating group:
 C15(H15A,H15B,H15C), C16(H16A,H16B,H16C), C44(H44A,H44B,H44C), C35(H35A,H35B,
 H35C), C8(H8A,H8B,H8C), C47(H47A,H47B,H47C), C18(H18A,H18B,H18C), C48(H48A,
 H48B,H48C), C33(H33A,H33B,H33C), C36(H36A,H36B,H36C), C45(H45A,H45B,H45C),
 C19(H19A,H19B,H19C), C32(H32A,H32B,H32C), C100(H10E,H10F,H10G), C20(H20A,H20B,
 H20C), C24(H24A,H24B,H24C), C23(H23A,H23B,H23C), C22(H22A,H22B,H22C),
 C23A(H23D,H23E,H23F), C22A(H22D,H22E,H22F), C24A(H24D,H24E,H24F)
;
_olex2_submission_special_instructions 'No special instructions were received'
_oxdiff_exptl_absorpt_empirical_details
;
Empirical correction (ABSPACK) includes:
- Absorption correction using spherical harmonics
- Frame scaling
;
_oxdiff_exptl_absorpt_empirical_full_max 1.189
_oxdiff_exptl_absorpt_empirical_full_min 0.879

loop_
_space_group_symop_operation_xyz
'x, y, z'
'-x, -y, -z'

loop_
_atom_site_label
_atom_site_type_symbol
_atom_site_fract_x
_atom_site_fract_y
_atom_site_fract_z
_atom_site_U_iso_or_equiv
_atom_site_adp_type
_atom_site_occupancy
_atom_site_site_symmetry_order
_atom_site_calc_flag
_atom_site_refinement_flags_posn
_atom_site_refinement_flags_adp
_atom_site_refinement_flags_occupancy
_atom_site_disorder_assembly
_atom_site_disorder_group
Al1 Al 0.71367(3) 0.71894(3) 0.70134(3) 0.02158(10) Uani 1 1 d . . . . .
O1 O 0.56858(7) 0.68363(7) 0.60450(6) 0.01973(18) Uani 1 1 d . . . . .
N1 N 0.74350(8) 0.79944(9) 0.61240(8) 0.0212(2) Uani 1 1 d . . . . .
N2 N 0.62987(9) 0.71786(9) 0.78994(8) 0.0232(2) Uani 1 1 d . . . . .
C1 C 0.48381(10) 0.68776(10) 0.64962(9) 0.0202(2) Uani 1 1 d . . . . .
C10 C 0.65624(10) 0.80432(10) 0.53562(9) 0.0202(2) Uani 1 1 d . . . . .
C6 C 0.38079(10) 0.68421(10) 0.59382(9) 0.0206(2) Uani 1 1 d . . . . .
C37 C 0.84802(10) 0.83292(11) 0.59919(10) 0.0230(3) Uani 1 1 d . . . . .
C14 C 0.46023(10) 0.74167(10) 0.46875(9) 0.0205(2) Uani 1 1 d . . . . .
C9 C 0.55943(10) 0.74286(10) 0.53091(9) 0.0195(2) Uani 1 1 d . . . . .
C5 C 0.30412(10) 0.69248(10) 0.64650(10) 0.0229(3) Uani 1 1 d . . . . .
H5 H 0.231561 0.690751 0.612124 0.027 Uiso 1 1 calc R U . . .
C13 C 0.46028(10) 0.80380(11) 0.39960(10) 0.0229(3) Uani 1 1 d . . . . .
H13 H 0.394182 0.805863 0.354552 0.028 Uiso 1 1 calc R U . . .
C2 C 0.51894(10) 0.70529(10) 0.75079(10) 0.0223(3) Uani 1 1 d . . . . .
C7 C 0.36194(10) 0.67401(11) 0.48269(9) 0.0221(3) Uani 1 1 d . . . . .
C11 C 0.65304(10) 0.86356(10) 0.46332(10) 0.0230(3) Uani 1 1 d . . . . .
H11 H 0.717628 0.904372 0.460583 0.028 Uiso 1 1 calc R U . . .
C4 C 0.33214(10) 0.70325(10) 0.74873(10) 0.0236(3) Uani 1 1 d . . . . .
C3 C 0.43926(11) 0.71033(11) 0.80091(10) 0.0249(3) Uani 1 1 d . . . . .
H3 H 0.458275 0.718580 0.870422 0.030 Uiso 1 1 calc R U . . .
C42 C 0.88468(11) 0.76802(12) 0.53112(11) 0.0273(3) Uani 1 1 d . . . . .
C25 C 0.66536(10) 0.71366(12) 0.89207(10) 0.0251(3) Uani 1 1 d . . . . .
C38 C 0.91097(11) 0.92958(11) 0.65185(11) 0.0285(3) Uani 1 1 d . . . . .
C12 C 0.55592(11) 0.86335(11) 0.39515(10) 0.0238(3) Uani 1 1 d . . . . .
C17 C 0.24390(11) 0.71003(11) 0.80264(11) 0.0268(3) Uani 1 1 d . . . . .
C26 C 0.66224(11) 0.61665(13) 0.91912(11) 0.0292(3) Uani 1 1 d . . . . .
C21 C 0.55244(12) 0.92824(12) 0.31579(11) 0.0303(3) Uani 1 1 d . U . . .
C15 C 0.25696(11) 0.70651(14) 0.43573(11) 0.0316(3) Uani 1 1 d . . . . .
H15A H 0.196369 0.661454 0.445973 0.047 Uiso 1 1 calc R U . . .
H15B H 0.248207 0.700179 0.365049 0.047 Uiso 1 1 calc R U . . .
H15C H 0.258925 0.778768 0.466033 0.047 Uiso 1 1 calc R U . . .
C30 C 0.70152(12) 0.80635(13) 0.96356(11) 0.0314(3) Uani 1 1 d . . . . .
C16 C 0.35785(12) 0.55981(12) 0.43495(11) 0.0298(3) Uani 1 1 d . . . . .
H16A H 0.424878 0.538396 0.465110 0.045 Uiso 1 1 calc R U . . .
H16B H 0.349179 0.553330 0.364269 0.045 Uiso 1 1 calc R U . . .
H16C H 0.296895 0.515290 0.445211 0.045 Uiso 1 1 calc R U . . .
C34 C 0.61797(13) 0.51493(13) 0.84412(12) 0.0345(3) Uani 1 1 d . . . . .
H34 H 0.607220 0.531105 0.777205 0.041 Uiso 1 1 calc R U . . .
C46 C 0.87295(12) 1.00207(12) 0.72389(13) 0.0349(3) Uani 1 1 d . . . . .
H46 H 0.817547 0.959643 0.745952 0.042 Uiso 1 1 calc R U . . .
C49 C 0.84275(11) 0.66402(13) 0.75419(11) 0.0306(3) Uani 1 1 d . . . . .
H49A H 0.821392 0.597233 0.772414 0.037 Uiso 1 1 calc R U . . .
H49B H 0.880973 0.650785 0.703009 0.037 Uiso 1 1 calc R U . . .
C43 C 0.82180(12) 0.66110(13) 0.47558(12) 0.0323(3) Uani 1 1 d . . . . .
H43 H 0.760216 0.644341 0.503800 0.039 Uiso 1 1 calc R U . . .
C39 C 1.00936(12) 0.96057(13) 0.63274(14) 0.0390(4) Uani 1 1 d . . . . .
H39 H 1.053295 1.025460 0.668142 0.047 Uiso 1 1 calc R U . . .
C27 C 0.69826(14) 0.61492(15) 1.01879(12) 0.0386(4) Uani 1 1 d . . . . .
H27 H 0.697530 0.550092 1.038290 0.046 Uiso 1 1 calc R U . . .
C41 C 0.98283(12) 0.80337(14) 0.51408(13) 0.0364(3) Uani 1 1 d . . . . .
H41 H 1.007847 0.760886 0.467599 0.044 Uiso 1 1 calc R U . . .
C29 C 0.73616(13) 0.80014(15) 1.06230(11) 0.0389(4) Uani 1 1 d . . . . .
H29 H 0.761007 0.862271 1.111503 0.047 Uiso 1 1 calc R U . . .
C28 C 0.73494(14) 0.70592(16) 1.08950(12) 0.0426(4) Uani 1 1 d . . . . .
H28 H 0.759331 0.703316 1.156941 0.051 Uiso 1 1 calc R U . . .
C44 C 0.89003(14) 0.57717(14) 0.48803(13) 0.0395(4) Uani 1 1 d . . . . .
H44A H 0.947876 0.588463 0.456289 0.059 Uiso 1 1 calc R U . . .
H44B H 0.844660 0.508637 0.457550 0.059 Uiso 1 1 calc R U . . .
H44C H 0.921262 0.580669 0.558221 0.059 Uiso 1 1 calc R U . . .
C31 C 0.69946(16) 0.91151(14) 0.93653(12) 0.0428(4) Uani 1 1 d . . . . .
H31 H 0.683313 0.900785 0.863347 0.051 Uiso 1 1 calc R U . . .
C35 C 0.69423(15) 0.43779(14) 0.85284(14) 0.0423(4) Uani 1 1 d . . . . .
H35A H 0.764552 0.470501 0.848592 0.063 Uiso 1 1 calc R U . . .
H35B H 0.664582 0.376402 0.799330 0.063 Uiso 1 1 calc R U . . .
H35C H 0.702526 0.416935 0.916197 0.063 Uiso 1 1 calc R U . . .
C8 C 0.91830(12) 0.74101(15) 0.84482(13) 0.0393(4) Uani 1 1 d . . . . .
H8A H 0.941262 0.806367 0.826292 0.059 Uiso 1 1 calc R U . . .
H8B H 0.981520 0.711679 0.870670 0.059 Uiso 1 1 calc R U . . .
H8C H 0.880411 0.754184 0.895425 0.059 Uiso 1 1 calc R U . . .
C40 C 1.04409(12) 0.89944(15) 0.56399(15) 0.0417(4) Uani 1 1 d . . . . .
H40 H 1.110124 0.923243 0.550852 0.050 Uiso 1 1 calc R U . . .
C102 C 0.00921(14) 0.49232(15) 0.94912(15) 0.0438(4) Uani 1 1 d . . . . .
H10A H -0.035670 0.532408 0.909332 0.053 Uiso 1 1 calc R U . . .
H10B H 0.085461 0.520988 0.955833 0.053 Uiso 1 1 calc R U . . .
C47 C 0.96339(17) 1.05932(16) 0.81514(15) 0.0513(5) Uani 1 1 d . . . . .
H47A H 1.000045 1.008801 0.845737 0.077 Uiso 1 1 calc R U . . .
H47B H 0.932990 1.098942 0.862133 0.077 Uiso 1 1 calc R U . . .
H47C H 1.015038 1.106860 0.795969 0.077 Uiso 1 1 calc R U . . .
C18 C 0.19749(16) 0.80750(15) 0.78923(16) 0.0470(4) Uani 1 1 d . . . . .
H18A H 0.254746 0.869047 0.817087 0.071 Uiso 1 1 calc R U . . .
H18B H 0.140986 0.811724 0.823016 0.071 Uiso 1 1 calc R U . . .
H18C H 0.166952 0.804254 0.718978 0.071 Uiso 1 1 calc R U . . .
C101 C -0.01685(16) 0.37963(15) 0.89435(16) 0.0489(4) Uani 1 1 d . . . . .
H10C H -0.092145 0.349651 0.889850 0.059 Uiso 1 1 calc R U . . .
H10D H 0.030596 0.339891 0.932042 0.059 Uiso 1 1 calc R U . . .
C48 C 0.81965(15) 1.08076(15) 0.67230(15) 0.0478(4) Uani 1 1 d . . . . .
H48A H 0.871479 1.120696 0.646786 0.072 Uiso 1 1 calc R U . . .
H48B H 0.795962 1.128047 0.719316 0.072 Uiso 1 1 calc R U . . .
H48C H 0.757379 1.043938 0.617768 0.072 Uiso 1 1 calc R U . . .
C33 C 0.80636(18) 0.98748(17) 0.98132(18) 0.0564(5) Uani 1 1 d . . . . .
H33A H 0.822048 1.002344 1.053174 0.085 Uiso 1 1 calc R U . . .
H33B H 0.801815 1.052137 0.957749 0.085 Uiso 1 1 calc R U . . .
H33C H 0.863880 0.956757 0.961809 0.085 Uiso 1 1 calc R U . . .
C36 C 0.50832(15) 0.46401(16) 0.85161(17) 0.0516(5) Uani 1 1 d . . . . .
H36A H 0.517171 0.443189 0.915028 0.077 Uiso 1 1 calc R U . . .
H36B H 0.478207 0.402618 0.798174 0.077 Uiso 1 1 calc R U . . .
H36C H 0.459459 0.513645 0.846434 0.077 Uiso 1 1 calc R U . . .
C45 C 0.77481(17) 0.65778(18) 0.36571(14) 0.0521(5) Uani 1 1 d . . . . .
H45A H 0.726003 0.707296 0.357948 0.078 Uiso 1 1 calc R U . . .
H45B H 0.735075 0.587600 0.332577 0.078 Uiso 1 1 calc R U . . .
H45C H 0.833376 0.676344 0.336507 0.078 Uiso 1 1 calc R U . . .
C19 C 0.15471(16) 0.61523(16) 0.75989(17) 0.0580(6) Uani 1 1 d . . . . .
H19A H 0.120687 0.614540 0.690784 0.087 Uiso 1 1 calc R U . . .
H19B H 0.100877 0.617638 0.796878 0.087 Uiso 1 1 calc R U . . .
H19C H 0.184917 0.552249 0.764366 0.087 Uiso 1 1 calc R U . . .
C32 C 0.60971(17) 0.95873(17) 0.96736(19) 0.0596(6) Uani 1 1 d . . . . .
H32A H 0.540215 0.913000 0.933144 0.089 Uiso 1 1 calc R U . . .
H32B H 0.609670 1.026963 0.950175 0.089 Uiso 1 1 calc R U . . .
H32C H 0.621631 0.966533 1.038560 0.089 Uiso 1 1 calc R U . . .
C100 C -0.00246(18) 0.36815(18) 0.79132(17) 0.0575(5) Uani 1 1 d . . . . .
H10E H -0.051829 0.404530 0.752659 0.086 Uiso 1 1 calc R U . . .
H10F H -0.018125 0.294351 0.759586 0.086 Uiso 1 1 calc R U . . .
H10G H 0.071846 0.398177 0.795323 0.086 Uiso 1 1 calc R U . . .
C20 C 0.28657(16) 0.7168(2) 0.91322(14) 0.0537(5) Uani 1 1 d . . . . .
H20A H 0.314517 0.653950 0.924359 0.081 Uiso 1 1 calc R U . . .
H20B H 0.228125 0.723073 0.944292 0.081 Uiso 1 1 calc R U . . .
H20C H 0.344418 0.777776 0.941852 0.081 Uiso 1 1 calc R U . . .
C24 C 0.4762(2) 1.0048(2) 0.3250(2) 0.0511(7) Uani 0.780(3) 1 d . . P A 1
H24A H 0.402832 0.966091 0.312587 0.077 Uiso 0.780(3) 1 calc R U P A 1
H24B H 0.477625 1.048757 0.276819 0.077 Uiso 0.780(3) 1 calc R U P A 1
H24C H 0.499256 1.048383 0.391459 0.077 Uiso 0.780(3) 1 calc R U P A 1
C23 C 0.5085(2) 0.85428(19) 0.21349(16) 0.0482(6) Uani 0.780(3) 1 d . . P A 1
H23A H 0.554119 0.802313 0.207673 0.072 Uiso 0.780(3) 1 calc R U P A 1
H23B H 0.508761 0.894368 0.162153 0.072 Uiso 0.780(3) 1 calc R U P A 1
H23C H 0.434781 0.819296 0.205855 0.072 Uiso 0.780(3) 1 calc R U P A 1
C22 C 0.6614(2) 0.9886(3) 0.3206(3) 0.0712(12) Uani 0.780(3) 1 d . . P A 1
H22A H 0.689903 1.038038 0.383910 0.107 Uiso 0.780(3) 1 calc R U P A 1
H22B H 0.654084 1.026447 0.267078 0.107 Uiso 0.780(3) 1 calc R U P A 1
H22C H 0.710714 0.940449 0.313932 0.107 Uiso 0.780(3) 1 calc R U P A 1
C23A C 0.6307(9) 0.8976(8) 0.2581(7) 0.051(2) Uani 0.220(3) 1 d . U P A 2
H23D H 0.703470 0.911350 0.302677 0.076 Uiso 0.220(3) 1 calc R U P A 2
H23E H 0.629433 0.938343 0.207008 0.076 Uiso 0.220(3) 1 calc R U P A 2
H23F H 0.609504 0.823527 0.227295 0.076 Uiso 0.220(3) 1 calc R U P A 2
C22A C 0.5992(9) 1.0443(7) 0.3710(6) 0.050(2) Uani 0.220(3) 1 d . U P A 2
H22D H 0.550244 1.069260 0.407577 0.075 Uiso 0.220(3) 1 calc R U P A 2
H22E H 0.606719 1.087218 0.322994 0.075 Uiso 0.220(3) 1 calc R U P A 2
H22F H 0.669813 1.048690 0.416807 0.075 Uiso 0.220(3) 1 calc R U P A 2
C24A C 0.4432(8) 0.9225(10) 0.2499(8) 0.065(3) Uani 0.220(3) 1 d . U P A 2
H24D H 0.415632 0.851618 0.210823 0.098 Uiso 0.220(3) 1 calc R U P A 2
H24E H 0.447424 0.970834 0.205815 0.098 Uiso 0.220(3) 1 calc R U P A 2
H24F H 0.394810 0.941250 0.289605 0.098 Uiso 0.220(3) 1 calc R U P A 2

loop_
_atom_site_aniso_label
_atom_site_aniso_U_11
_atom_site_aniso_U_22
_atom_site_aniso_U_33
_atom_site_aniso_U_23
_atom_site_aniso_U_13
_atom_site_aniso_U_12
Al1 0.01709(17) 0.0296(2) 0.02082(18) 0.00942(15) 0.00605(14) 0.00715(14)
O1 0.0168(4) 0.0256(4) 0.0199(4) 0.0087(3) 0.0069(3) 0.0062(3)
N1 0.0154(5) 0.0264(5) 0.0229(5) 0.0084(4) 0.0047(4) 0.0044(4)
N2 0.0179(5) 0.0345(6) 0.0182(5) 0.0073(4) 0.0042(4) 0.0079(4)
C1 0.0184(6) 0.0241(6) 0.0212(6) 0.0071(5) 0.0096(5) 0.0041(5)
C10 0.0172(5) 0.0227(6) 0.0217(6) 0.0056(5) 0.0055(5) 0.0058(5)
C6 0.0180(6) 0.0238(6) 0.0202(6) 0.0069(5) 0.0046(5) 0.0027(5)
C37 0.0155(6) 0.0290(7) 0.0268(6) 0.0131(5) 0.0047(5) 0.0047(5)
C14 0.0176(5) 0.0248(6) 0.0189(6) 0.0055(5) 0.0051(4) 0.0030(5)
C9 0.0204(6) 0.0225(6) 0.0180(6) 0.0075(5) 0.0068(5) 0.0054(5)
C5 0.0156(5) 0.0273(6) 0.0265(6) 0.0081(5) 0.0062(5) 0.0032(5)
C13 0.0189(6) 0.0288(6) 0.0210(6) 0.0089(5) 0.0026(5) 0.0049(5)
C2 0.0197(6) 0.0272(6) 0.0218(6) 0.0075(5) 0.0064(5) 0.0066(5)
C7 0.0173(6) 0.0288(7) 0.0203(6) 0.0083(5) 0.0048(5) 0.0020(5)
C11 0.0186(6) 0.0250(6) 0.0272(6) 0.0100(5) 0.0076(5) 0.0025(5)
C4 0.0220(6) 0.0254(6) 0.0272(7) 0.0083(5) 0.0114(5) 0.0058(5)
C3 0.0243(6) 0.0338(7) 0.0199(6) 0.0081(5) 0.0091(5) 0.0080(5)
C42 0.0219(6) 0.0346(7) 0.0305(7) 0.0140(6) 0.0097(5) 0.0092(5)
C25 0.0182(6) 0.0401(8) 0.0194(6) 0.0086(5) 0.0060(5) 0.0098(5)
C38 0.0216(6) 0.0286(7) 0.0358(7) 0.0134(6) 0.0047(5) 0.0043(5)
C12 0.0250(6) 0.0252(6) 0.0238(6) 0.0108(5) 0.0075(5) 0.0056(5)
C17 0.0239(6) 0.0309(7) 0.0299(7) 0.0067(5) 0.0148(5) 0.0059(5)
C26 0.0249(6) 0.0425(8) 0.0241(7) 0.0112(6) 0.0089(5) 0.0107(6)
C21 0.0298(7) 0.0329(7) 0.0314(7) 0.0182(6) 0.0074(6) 0.0048(6)
C15 0.0168(6) 0.0509(9) 0.0287(7) 0.0181(6) 0.0036(5) 0.0054(6)
C30 0.0285(7) 0.0434(8) 0.0231(7) 0.0063(6) 0.0063(5) 0.0115(6)
C16 0.0298(7) 0.0300(7) 0.0253(7) 0.0026(5) 0.0070(5) -0.0032(5)
C34 0.0384(8) 0.0375(8) 0.0313(8) 0.0134(6) 0.0106(6) 0.0097(6)
C46 0.0307(7) 0.0274(7) 0.0421(9) 0.0049(6) 0.0075(6) -0.0016(6)
C49 0.0240(6) 0.0415(8) 0.0319(7) 0.0153(6) 0.0089(5) 0.0135(6)
C43 0.0284(7) 0.0379(8) 0.0326(8) 0.0036(6) 0.0140(6) 0.0081(6)
C39 0.0245(7) 0.0355(8) 0.0561(10) 0.0171(7) 0.0084(7) -0.0022(6)
C27 0.0410(8) 0.0527(10) 0.0298(8) 0.0206(7) 0.0109(6) 0.0176(7)
C41 0.0280(7) 0.0459(9) 0.0454(9) 0.0193(7) 0.0191(7) 0.0125(6)
C29 0.0392(8) 0.0534(10) 0.0209(7) 0.0028(6) 0.0035(6) 0.0128(7)
C28 0.0432(9) 0.0673(12) 0.0200(7) 0.0151(7) 0.0050(6) 0.0191(8)
C44 0.0432(9) 0.0375(8) 0.0422(9) 0.0068(7) 0.0177(7) 0.0130(7)
C31 0.0604(11) 0.0382(9) 0.0253(7) 0.0025(6) 0.0056(7) 0.0109(8)
C35 0.0503(10) 0.0408(9) 0.0449(9) 0.0175(7) 0.0200(8) 0.0167(8)
C8 0.0220(7) 0.0512(10) 0.0445(9) 0.0103(8) 0.0060(6) 0.0112(6)
C40 0.0211(7) 0.0509(10) 0.0610(11) 0.0261(8) 0.0176(7) 0.0043(6)
C102 0.0360(8) 0.0411(9) 0.0555(11) 0.0192(8) 0.0107(7) 0.0040(7)
C47 0.0516(11) 0.0445(10) 0.0459(10) 0.0040(8) -0.0008(8) 0.0020(8)
C18 0.0541(10) 0.0452(10) 0.0616(12) 0.0202(9) 0.0379(9) 0.0243(8)
C101 0.0432(9) 0.0422(10) 0.0630(12) 0.0165(9) 0.0156(9) 0.0059(8)
C48 0.0408(9) 0.0400(9) 0.0551(11) 0.0011(8) 0.0013(8) 0.0150(7)
C33 0.0614(12) 0.0432(10) 0.0656(13) 0.0017(9) 0.0282(11) 0.0064(9)
C36 0.0393(9) 0.0443(10) 0.0682(13) 0.0107(9) 0.0129(9) 0.0029(8)
C45 0.0524(11) 0.0653(13) 0.0347(9) -0.0002(8) 0.0041(8) 0.0252(10)
C19 0.0521(11) 0.0487(11) 0.0730(14) -0.0132(10) 0.0470(11) -0.0126(9)
C32 0.0490(11) 0.0472(11) 0.0708(14) 0.0048(10) -0.0056(10) 0.0192(9)
C100 0.0580(12) 0.0470(11) 0.0599(13) 0.0067(9) 0.0112(10) -0.0002(9)
C20 0.0442(10) 0.0947(17) 0.0382(10) 0.0244(10) 0.0264(8) 0.0260(10)
C24 0.0776(18) 0.0421(13) 0.0506(14) 0.0285(11) 0.0261(13) 0.0301(12)
C23 0.0789(17) 0.0437(12) 0.0284(11) 0.0181(9) 0.0192(11) 0.0117(12)
C22 0.0401(13) 0.098(3) 0.080(2) 0.072(2) 0.0015(13) -0.0107(14)
C23A 0.078(5) 0.052(5) 0.042(4) 0.029(3) 0.034(4) 0.020(4)
C22A 0.083(6) 0.037(4) 0.039(4) 0.023(3) 0.022(4) 0.014(4)
C24A 0.055(5) 0.079(6) 0.062(5) 0.055(5) 0.000(4) -0.003(4)

loop_
_atom_type_symbol
_atom_type_description
_atom_type_scat_dispersion_real
_atom_type_scat_dispersion_imag
_atom_type_scat_source
C C 0.0181 0.0091 'International Tables Vol C Tables 4.2.6.8 and 6.1.1.4'
H H 0.0000 0.0000 'International Tables Vol C Tables 4.2.6.8 and 6.1.1.4'
Al Al 0.2130 0.2455 'International Tables Vol C Tables 4.2.6.8 and 6.1.1.4'
N N 0.0311 0.0180 'International Tables Vol C Tables 4.2.6.8 and 6.1.1.4'
O O 0.0492 0.0322 'International Tables Vol C Tables 4.2.6.8 and 6.1.1.4'

loop_
_geom_angle_atom_site_label_1
_geom_angle_atom_site_label_2
_geom_angle_atom_site_label_3
_geom_angle
_geom_angle_site_symmetry_1
_geom_angle_site_symmetry_3
_geom_angle_publ_flag
N1 Al1 O1 81.81(4) . . ?
N1 Al1 C49 108.14(6) . . ?
N2 Al1 O1 81.48(4) . . ?
N2 Al1 N1 137.74(5) . . ?
N2 Al1 C49 108.12(6) . . ?
C49 Al1 O1 144.06(6) . . ?
C1 O1 Al1 112.95(7) . . ?
C9 O1 Al1 112.87(7) . . ?
C9 O1 C1 111.37(9) . . ?
C10 N1 Al1 116.36(8) . . ?
C10 N1 C37 115.24(10) . . ?
C37 N1 Al1 126.16(9) . . ?
C2 N2 Al1 116.91(9) . . ?
C2 N2 C25 115.58(10) . . ?
C25 N2 Al1 126.87(8) . . ?
C6 C1 O1 120.19(11) . . ?
C6 C1 C2 126.60(11) . . ?
C2 C1 O1 112.91(11) . . ?
N1 C10 C11 128.81(12) . . ?
C9 C10 N1 115.47(11) . . ?
C9 C10 C11 115.72(12) . . ?
C1 C6 C5 115.32(12) . . ?
C1 C6 C7 117.75(11) . . ?
C5 C6 C7 126.92(11) . . ?
C42 C37 N1 118.93(12) . . ?
C38 C37 N1 120.34(12) . . ?
C38 C37 C42 120.72(12) . . ?
C9 C14 C13 115.55(11) . . ?
C9 C14 C7 117.59(11) . . ?
C13 C14 C7 126.86(12) . . ?
C10 C9 O1 112.89(11) . . ?
C14 C9 O1 120.30(11) . . ?
C14 C9 C10 126.61(12) . . ?
C6 C5 H5 119.3 . . ?
C4 C5 C6 121.37(12) . . ?
C4 C5 H5 119.3 . . ?
C14 C13 H13 119.3 . . ?
C14 C13 C12 121.38(12) . . ?
C12 C13 H13 119.3 . . ?
N2 C2 C3 128.52(12) . . ?
C1 C2 N2 115.22(11) . . ?
C1 C2 C3 116.25(12) . . ?
C6 C7 C14 106.38(10) . . ?
C6 C7 C16 109.02(11) . . ?
C14 C7 C16 108.49(11) . . ?
C15 C7 C6 111.73(11) . . ?
C15 C7 C14 111.99(11) . . ?
C15 C7 C16 109.12(12) . . ?
C10 C11 H11 119.6 . . ?
C12 C11 C10 120.80(12) . . ?
C12 C11 H11 119.6 . . ?
C5 C4 C17 119.09(12) . . ?
C3 C4 C5 120.06(12) . . ?
C3 C4 C17 120.83(12) . . ?
C2 C3 H3 119.9 . . ?
C4 C3 C2 120.13(12) . . ?
C4 C3 H3 119.9 . . ?
C37 C42 C43 122.70(12) . . ?
C41 C42 C37 118.78(14) . . ?
C41 C42 C43 118.51(14) . . ?
C26 C25 N2 119.58(13) . . ?
C30 C25 N2 119.58(13) . . ?
C30 C25 C26 120.83(13) . . ?
C37 C38 C46 122.03(12) . . ?
C39 C38 C37 118.04(15) . . ?
C39 C38 C46 119.86(14) . . ?
C13 C12 C21 119.52(12) . . ?
C11 C12 C13 119.69(12) . . ?
C11 C12 C21 120.79(12) . . ?
C18 C17 C4 109.30(12) . . ?
C18 C17 C20 107.47(15) . . ?
C19 C17 C4 109.63(12) . . ?
C19 C17 C18 109.14(16) . . ?
C19 C17 C20 108.58(16) . . ?
C20 C17 C4 112.64(12) . . ?
C25 C26 C34 122.18(13) . . ?
C27 C26 C25 118.34(15) . . ?
C27 C26 C34 119.46(15) . . ?
C12 C21 C23 108.63(14) . . ?
C12 C21 C22A 106.8(3) . . ?
C24 C21 C12 109.87(14) . . ?
C24 C21 C23 108.33(18) . . ?
C22 C21 C12 113.46(14) . . ?
C22 C21 C24 108.6(2) . . ?
C22 C21 C23 107.8(2) . . ?
C23A C21 C12 108.4(3) . . ?
C23A C21 C22A 105.8(5) . . ?
C24A C21 C12 114.9(4) . . ?
C24A C21 C23A 111.8(7) . . ?
C24A C21 C22A 108.6(6) . . ?
C7 C15 H15A 109.5 . . ?
C7 C15 H15B 109.5 . . ?
C7 C15 H15C 109.5 . . ?
H15A C15 H15B 109.5 . . ?
H15A C15 H15C 109.5 . . ?
H15B C15 H15C 109.5 . . ?
C25 C30 C31 121.68(13) . . ?
C29 C30 C25 118.46(15) . . ?
C29 C30 C31 119.82(15) . . ?
C7 C16 H16A 109.5 . . ?
C7 C16 H16B 109.5 . . ?
C7 C16 H16C 109.5 . . ?
H16A C16 H16B 109.5 . . ?
H16A C16 H16C 109.5 . . ?
H16B C16 H16C 109.5 . . ?
C26 C34 H34 107.7 . . ?
C26 C34 C35 113.03(14) . . ?
C26 C34 C36 111.17(14) . . ?
C35 C34 H34 107.7 . . ?
C35 C34 C36 109.43(15) . . ?
C36 C34 H34 107.7 . . ?
C38 C46 H46 108.1 . . ?
C38 C46 C47 113.09(15) . . ?
C38 C46 C48 109.70(14) . . ?
C47 C46 H46 108.1 . . ?
C48 C46 H46 108.1 . . ?
C48 C46 C47 109.75(15) . . ?
Al1 C49 H49A 109.5 . . ?
Al1 C49 H49B 109.5 . . ?
H49A C49 H49B 108.1 . . ?
C8 C49 Al1 110.77(11) . . ?
C8 C49 H49A 109.5 . . ?
C8 C49 H49B 109.5 . . ?
C42 C43 H43 107.6 . . ?
C42 C43 C44 111.91(13) . . ?
C42 C43 C45 112.03(15) . . ?
C44 C43 H43 107.6 . . ?
C44 C43 C45 109.75(14) . . ?
C45 C43 H43 107.6 . . ?
C38 C39 H39 119.2 . . ?
C40 C39 C38 121.66(16) . . ?
C40 C39 H39 119.2 . . ?
C26 C27 H27 119.4 . . ?
C28 C27 C26 121.10(16) . . ?
C28 C27 H27 119.4 . . ?
C42 C41 H41 119.6 . . ?
C40 C41 C42 120.79(16) . . ?
C40 C41 H41 119.6 . . ?
C30 C29 H29 119.4 . . ?
C28 C29 C30 121.24(16) . . ?
C28 C29 H29 119.4 . . ?
C27 C28 H28 120.0 . . ?
C29 C28 C27 120.02(15) . . ?
C29 C28 H28 120.0 . . ?
C43 C44 H44A 109.5 . . ?
C43 C44 H44B 109.5 . . ?
C43 C44 H44C 109.5 . . ?
H44A C44 H44B 109.5 . . ?
H44A C44 H44C 109.5 . . ?
H44B C44 H44C 109.5 . . ?
C30 C31 H31 107.9 . . ?
C30 C31 C33 113.12(17) . . ?
C30 C31 C32 110.22(16) . . ?
C33 C31 H31 107.9 . . ?
C33 C31 C32 109.66(16) . . ?
C32 C31 H31 107.9 . . ?
C34 C35 H35A 109.5 . . ?
C34 C35 H35B 109.5 . . ?
C34 C35 H35C 109.5 . . ?
H35A C35 H35B 109.5 . . ?
H35A C35 H35C 109.5 . . ?
H35B C35 H35C 109.5 . . ?
C49 C8 H8A 109.5 . . ?
C49 C8 H8B 109.5 . . ?
C49 C8 H8C 109.5 . . ?
H8A C8 H8B 109.5 . . ?
H8A C8 H8C 109.5 . . ?
H8B C8 H8C 109.5 . . ?
C39 C40 C41 119.94(14) . . ?
C39 C40 H40 120.0 . . ?
C41 C40 H40 120.0 . . ?
C102 C102 H10A 108.7 2_567 . ?
C102 C102 H10B 108.7 2_567 . ?
H10A C102 H10B 107.6 . . ?
C101 C102 C102 114.01(19) . 2_567 ?
C101 C102 H10A 108.7 . . ?
C101 C102 H10B 108.7 . . ?
C46 C47 H47A 109.5 . . ?
C46 C47 H47B 109.5 . . ?
C46 C47 H47C 109.5 . . ?
H47A C47 H47B 109.5 . . ?
H47A C47 H47C 109.5 . . ?
H47B C47 H47C 109.5 . . ?
C17 C18 H18A 109.5 . . ?
C17 C18 H18B 109.5 . . ?
C17 C18 H18C 109.5 . . ?
H18A C18 H18B 109.5 . . ?
H18A C18 H18C 109.5 . . ?
H18B C18 H18C 109.5 . . ?
C102 C101 H10C 109.1 . . ?
C102 C101 H10D 109.1 . . ?
C102 C101 C100 112.34(17) . . ?
H10C C101 H10D 107.9 . . ?
C100 C101 H10C 109.1 . . ?
C100 C101 H10D 109.1 . . ?
C46 C48 H48A 109.5 . . ?
C46 C48 H48B 109.5 . . ?
C46 C48 H48C 109.5 . . ?
H48A C48 H48B 109.5 . . ?
H48A C48 H48C 109.5 . . ?
H48B C48 H48C 109.5 . . ?
C31 C33 H33A 109.5 . . ?
C31 C33 H33B 109.5 . . ?
C31 C33 H33C 109.5 . . ?
H33A C33 H33B 109.5 . . ?
H33A C33 H33C 109.5 . . ?
H33B C33 H33C 109.5 . . ?
C34 C36 H36A 109.5 . . ?
C34 C36 H36B 109.5 . . ?
C34 C36 H36C 109.5 . . ?
H36A C36 H36B 109.5 . . ?
H36A C36 H36C 109.5 . . ?
H36B C36 H36C 109.5 . . ?
C43 C45 H45A 109.5 . . ?
C43 C45 H45B 109.5 . . ?
C43 C45 H45C 109.5 . . ?
H45A C45 H45B 109.5 . . ?
H45A C45 H45C 109.5 . . ?
H45B C45 H45C 109.5 . . ?
C17 C19 H19A 109.5 . . ?
C17 C19 H19B 109.5 . . ?
C17 C19 H19C 109.5 . . ?
H19A C19 H19B 109.5 . . ?
H19A C19 H19C 109.5 . . ?
H19B C19 H19C 109.5 . . ?
C31 C32 H32A 109.5 . . ?
C31 C32 H32B 109.5 . . ?
C31 C32 H32C 109.5 . . ?
H32A C32 H32B 109.5 . . ?
H32A C32 H32C 109.5 . . ?
H32B C32 H32C 109.5 . . ?
C101 C100 H10E 109.5 . . ?
C101 C100 H10F 109.5 . . ?
C101 C100 H10G 109.5 . . ?
H10E C100 H10F 109.5 . . ?
H10E C100 H10G 109.5 . . ?
H10F C100 H10G 109.5 . . ?
C17 C20 H20A 109.5 . . ?
C17 C20 H20B 109.5 . . ?
C17 C20 H20C 109.5 . . ?
H20A C20 H20B 109.5 . . ?
H20A C20 H20C 109.5 . . ?
H20B C20 H20C 109.5 . . ?
C21 C24 H24A 109.5 . . ?
C21 C24 H24B 109.5 . . ?
C21 C24 H24C 109.5 . . ?
H24A C24 H24B 109.5 . . ?
H24A C24 H24C 109.5 . . ?
H24B C24 H24C 109.5 . . ?
C21 C23 H23A 109.5 . . ?
C21 C23 H23B 109.5 . . ?
C21 C23 H23C 109.5 . . ?
H23A C23 H23B 109.5 . . ?
H23A C23 H23C 109.5 . . ?
H23B C23 H23C 109.5 . . ?
C21 C22 H22A 109.5 . . ?
C21 C22 H22B 109.5 . . ?
C21 C22 H22C 109.5 . . ?
H22A C22 H22B 109.5 . . ?
H22A C22 H22C 109.5 . . ?
H22B C22 H22C 109.5 . . ?
C21 C23A H23D 109.5 . . ?
C21 C23A H23E 109.5 . . ?
C21 C23A H23F 109.5 . . ?
H23D C23A H23E 109.5 . . ?
H23D C23A H23F 109.5 . . ?
H23E C23A H23F 109.5 . . ?
C21 C22A H22D 109.5 . . ?
C21 C22A H22E 109.5 . . ?
C21 C22A H22F 109.5 . . ?
H22D C22A H22E 109.5 . . ?
H22D C22A H22F 109.5 . . ?
H22E C22A H22F 109.5 . . ?
C21 C24A H24D 109.5 . . ?
C21 C24A H24E 109.5 . . ?
C21 C24A H24F 109.5 . . ?
H24D C24A H24E 109.5 . . ?
H24D C24A H24F 109.5 . . ?
H24E C24A H24F 109.5 . . ?

loop_
_geom_bond_atom_site_label_1
_geom_bond_atom_site_label_2
_geom_bond_distance
_geom_bond_site_symmetry_2
_geom_bond_publ_flag
Al1 O1 1.9951(10) . ?
Al1 N1 1.8749(12) . ?
Al1 N2 1.8702(11) . ?
Al1 C49 1.9637(15) . ?
O1 C1 1.4155(14) . ?
O1 C9 1.4126(15) . ?
N1 C10 1.3948(17) . ?
N1 C37 1.4428(16) . ?
N2 C2 1.3939(17) . ?
N2 C25 1.4378(17) . ?
C1 C6 1.3765(18) . ?
C1 C2 1.3789(18) . ?
C10 C9 1.3858(17) . ?
C10 C11 1.4010(18) . ?
C6 C5 1.3999(17) . ?
C6 C7 1.5320(17) . ?
C37 C42 1.411(2) . ?
C37 C38 1.404(2) . ?
C14 C9 1.3772(18) . ?
C14 C13 1.3945(18) . ?
C14 C7 1.5361(16) . ?
C5 H5 0.9500 . ?
C5 C4 1.3991(19) . ?
C13 H13 0.9500 . ?
C13 C12 1.4034(18) . ?
C2 C3 1.4052(18) . ?
C7 C15 1.5272(18) . ?
C7 C16 1.546(2) . ?
C11 H11 0.9500 . ?
C11 C12 1.3982(19) . ?
C4 C3 1.3971(19) . ?
C4 C17 1.5417(17) . ?
C3 H3 0.9500 . ?
C42 C43 1.517(2) . ?
C42 C41 1.395(2) . ?
C25 C26 1.407(2) . ?
C25 C30 1.403(2) . ?
C38 C46 1.515(2) . ?
C38 C39 1.399(2) . ?
C12 C21 1.5366(19) . ?
C17 C18 1.528(2) . ?
C17 C19 1.517(2) . ?
C17 C20 1.530(2) . ?
C26 C34 1.519(2) . ?
C26 C27 1.397(2) . ?
C21 C24 1.533(3) . ?
C21 C23 1.547(3) . ?
C21 C22 1.512(3) . ?
C21 C23A 1.521(9) . ?
C21 C22A 1.571(9) . ?
C21 C24A 1.489(10) . ?
C15 H15A 0.9800 . ?
C15 H15B 0.9800 . ?
C15 H15C 0.9800 . ?
C30 C29 1.398(2) . ?
C30 C31 1.516(2) . ?
C16 H16A 0.9800 . ?
C16 H16B 0.9800 . ?
C16 H16C 0.9800 . ?
C34 H34 1.0000 . ?
C34 C35 1.526(2) . ?
C34 C36 1.532(2) . ?
C46 H46 1.0000 . ?
C46 C47 1.530(2) . ?
C46 C48 1.530(3) . ?
C49 H49A 0.9900 . ?
C49 H49B 0.9900 . ?
C49 C8 1.534(2) . ?
C43 H43 1.0000 . ?
C43 C44 1.530(2) . ?
C43 C45 1.536(2) . ?
C39 H39 0.9500 . ?
C39 C40 1.376(3) . ?
C27 H27 0.9500 . ?
C27 C28 1.382(3) . ?
C41 H41 0.9500 . ?
C41 C40 1.382(3) . ?
C29 H29 0.9500 . ?
C29 C28 1.373(3) . ?
C28 H28 0.9500 . ?
C44 H44A 0.9800 . ?
C44 H44B 0.9800 . ?
C44 H44C 0.9800 . ?
C31 H31 1.0000 . ?
C31 C33 1.526(3) . ?
C31 C32 1.527(3) . ?
C35 H35A 0.9800 . ?
C35 H35B 0.9800 . ?
C35 H35C 0.9800 . ?
C8 H8A 0.9800 . ?
C8 H8B 0.9800 . ?
C8 H8C 0.9800 . ?
C40 H40 0.9500 . ?
C102 C102 1.522(4) 2_567 ?
C102 H10A 0.9900 . ?
C102 H10B 0.9900 . ?
C102 C101 1.520(3) . ?
C47 H47A 0.9800 . ?
C47 H47B 0.9800 . ?
C47 H47C 0.9800 . ?
C18 H18A 0.9800 . ?
C18 H18B 0.9800 . ?
C18 H18C 0.9800 . ?
C101 H10C 0.9900 . ?
C101 H10D 0.9900 . ?
C101 C100 1.521(3) . ?
C48 H48A 0.9800 . ?
C48 H48B 0.9800 . ?
C48 H48C 0.9800 . ?
C33 H33A 0.9800 . ?
C33 H33B 0.9800 . ?
C33 H33C 0.9800 . ?
C36 H36A 0.9800 . ?
C36 H36B 0.9800 . ?
C36 H36C 0.9800 . ?
C45 H45A 0.9800 . ?
C45 H45B 0.9800 . ?
C45 H45C 0.9800 . ?
C19 H19A 0.9800 . ?
C19 H19B 0.9800 . ?
C19 H19C 0.9800 . ?
C32 H32A 0.9800 . ?
C32 H32B 0.9800 . ?
C32 H32C 0.9800 . ?
C100 H10E 0.9800 . ?
C100 H10F 0.9800 . ?
C100 H10G 0.9800 . ?
C20 H20A 0.9800 . ?
C20 H20B 0.9800 . ?
C20 H20C 0.9800 . ?
C24 H24A 0.9800 . ?
C24 H24B 0.9800 . ?
C24 H24C 0.9800 . ?
C23 H23A 0.9800 . ?
C23 H23B 0.9800 . ?
C23 H23C 0.9800 . ?
C22 H22A 0.9800 . ?
C22 H22B 0.9800 . ?
C22 H22C 0.9800 . ?
C23A H23D 0.9800 . ?
C23A H23E 0.9800 . ?
C23A H23F 0.9800 . ?
C22A H22D 0.9800 . ?
C22A H22E 0.9800 . ?
C22A H22F 0.9800 . ?
C24A H24D 0.9800 . ?
C24A H24E 0.9800 . ?
C24A H24F 0.9800 . ?

loop_
_geom_torsion_atom_site_label_1
_geom_torsion_atom_site_label_2
_geom_torsion_atom_site_label_3
_geom_torsion_atom_site_label_4
_geom_torsion
_geom_torsion_site_symmetry_1
_geom_torsion_site_symmetry_2
_geom_torsion_site_symmetry_3
_geom_torsion_site_symmetry_4
_geom_torsion_publ_flag
Al1 O1 C1 C6 168.18(10) . . . . ?
Al1 O1 C1 C2 -5.96(14) . . . . ?
Al1 O1 C9 C10 6.60(13) . . . . ?
Al1 O1 C9 C14 -168.61(10) . . . . ?
Al1 N1 C10 C9 -4.35(15) . . . . ?
Al1 N1 C10 C11 174.99(11) . . . . ?
Al1 N1 C37 C42 88.85(14) . . . . ?
Al1 N1 C37 C38 -92.50(15) . . . . ?
Al1 N2 C2 C1 4.38(16) . . . . ?
Al1 N2 C2 C3 -174.15(12) . . . . ?
Al1 N2 C25 C26 -89.16(15) . . . . ?
Al1 N2 C25 C30 91.55(15) . . . . ?
O1 Al1 N1 C10 6.25(9) . . . . ?
O1 Al1 N1 C37 -155.84(11) . . . . ?
O1 Al1 N2 C2 -5.99(10) . . . . ?
O1 Al1 N2 C25 164.37(13) . . . . ?
O1 C1 C6 C5 -177.87(11) . . . . ?
O1 C1 C6 C7 0.96(18) . . . . ?
O1 C1 C2 N2 1.33(17) . . . . ?
O1 C1 C2 C3 -179.95(12) . . . . ?
N1 Al1 N2 C2 61.74(13) . . . . ?
N1 Al1 N2 C25 -127.90(12) . . . . ?
N1 C10 C9 O1 -1.76(16) . . . . ?
N1 C10 C9 C14 173.08(12) . . . . ?
N1 C10 C11 C12 -175.98(13) . . . . ?
N1 C37 C42 C43 -3.9(2) . . . . ?
N1 C37 C42 C41 176.11(13) . . . . ?
N1 C37 C38 C46 0.1(2) . . . . ?
N1 C37 C38 C39 -176.90(13) . . . . ?
N2 Al1 N1 C10 -61.36(13) . . . . ?
N2 Al1 N1 C37 136.54(11) . . . . ?
N2 C2 C3 C4 175.20(14) . . . . ?
N2 C25 C26 C34 -2.6(2) . . . . ?
N2 C25 C26 C27 179.34(12) . . . . ?
N2 C25 C30 C29 -179.65(13) . . . . ?
N2 C25 C30 C31 2.9(2) . . . . ?
C1 O1 C9 C10 134.87(11) . . . . ?
C1 O1 C9 C14 -40.33(15) . . . . ?
C1 C6 C5 C4 -0.2(2) . . . . ?
C1 C6 C7 C14 -38.65(16) . . . . ?
C1 C6 C7 C15 -161.15(12) . . . . ?
C1 C6 C7 C16 78.16(14) . . . . ?
C1 C2 C3 C4 -3.3(2) . . . . ?
C10 N1 C37 C42 -73.41(16) . . . . ?
C10 N1 C37 C38 105.24(15) . . . . ?
C10 C11 C12 C13 0.5(2) . . . . ?
C10 C11 C12 C21 -179.93(13) . . . . ?
C6 C1 C2 N2 -172.36(13) . . . . ?
C6 C1 C2 C3 6.4(2) . . . . ?
C6 C5 C4 C3 2.7(2) . . . . ?
C6 C5 C4 C17 -178.91(12) . . . . ?
C37 N1 C10 C9 159.71(12) . . . . ?
C37 N1 C10 C11 -20.9(2) . . . . ?
C37 C42 C43 C44 -126.35(15) . . . . ?
C37 C42 C43 C45 109.90(16) . . . . ?
C37 C42 C41 C40 1.0(2) . . . . ?
C37 C38 C46 C47 142.41(16) . . . . ?
C37 C38 C46 C48 -94.71(17) . . . . ?
C37 C38 C39 C40 0.6(2) . . . . ?
C14 C13 C12 C11 -2.2(2) . . . . ?
C14 C13 C12 C21 178.27(13) . . . . ?
C9 O1 C1 C6 39.95(16) . . . . ?
C9 O1 C1 C2 -134.19(12) . . . . ?
C9 C10 C11 C12 3.37(19) . . . . ?
C9 C14 C13 C12 -0.3(2) . . . . ?
C9 C14 C7 C6 38.27(16) . . . . ?
C9 C14 C7 C15 160.60(12) . . . . ?
C9 C14 C7 C16 -78.90(14) . . . . ?
C5 C6 C7 C14 140.03(13) . . . . ?
C5 C6 C7 C15 17.52(19) . . . . ?
C5 C6 C7 C16 -103.17(15) . . . . ?
C5 C4 C3 C2 -0.8(2) . . . . ?
C5 C4 C17 C18 -63.11(18) . . . . ?
C5 C4 C17 C19 56.5(2) . . . . ?
C5 C4 C17 C20 177.49(15) . . . . ?
C13 C14 C9 O1 179.30(11) . . . . ?
C13 C14 C9 C10 4.8(2) . . . . ?
C13 C14 C7 C6 -141.14(13) . . . . ?
C13 C14 C7 C15 -18.81(19) . . . . ?
C13 C14 C7 C16 101.69(16) . . . . ?
C13 C12 C21 C24 57.9(2) . . . . ?
C13 C12 C21 C23 -60.5(2) . . . . ?
C13 C12 C21 C22 179.7(2) . . . . ?
C13 C12 C21 C23A -124.9(5) . . . . ?
C13 C12 C21 C22A 121.5(4) . . . . ?
C13 C12 C21 C24A 1.0(6) . . . . ?
C2 N2 C25 C26 81.32(16) . . . . ?
C2 N2 C25 C30 -97.97(15) . . . . ?
C2 C1 C6 C5 -4.6(2) . . . . ?
C2 C1 C6 C7 174.23(13) . . . . ?
C7 C6 C5 C4 -178.88(13) . . . . ?
C7 C14 C9 O1 -0.18(18) . . . . ?
C7 C14 C9 C10 -174.67(12) . . . . ?
C7 C14 C13 C12 179.16(13) . . . . ?
C11 C10 C9 O1 178.81(11) . . . . ?
C11 C10 C9 C14 -6.3(2) . . . . ?
C11 C12 C21 C24 -121.67(18) . . . . ?
C11 C12 C21 C23 119.98(17) . . . . ?
C11 C12 C21 C22 0.1(3) . . . . ?
C11 C12 C21 C23A 55.6(5) . . . . ?
C11 C12 C21 C22A -58.0(4) . . . . ?
C11 C12 C21 C24A -178.6(6) . . . . ?
C3 C4 C17 C18 115.27(16) . . . . ?
C3 C4 C17 C19 -125.14(18) . . . . ?
C3 C4 C17 C20 -4.1(2) . . . . ?
C42 C37 C38 C46 178.70(14) . . . . ?
C42 C37 C38 C39 1.7(2) . . . . ?
C42 C41 C40 C39 1.2(3) . . . . ?
C25 N2 C2 C1 -167.08(12) . . . . ?
C25 N2 C2 C3 14.4(2) . . . . ?
C25 C26 C34 C35 129.34(15) . . . . ?
C25 C26 C34 C36 -107.13(17) . . . . ?
C25 C26 C27 C28 0.8(2) . . . . ?
C25 C30 C29 C28 -0.1(2) . . . . ?
C25 C30 C31 C33 -130.17(16) . . . . ?
C25 C30 C31 C32 106.66(17) . . . . ?
C38 C37 C42 C43 177.41(14) . . . . ?
C38 C37 C42 C41 -2.5(2) . . . . ?
C38 C39 C40 C41 -2.1(3) . . . . ?
C17 C4 C3 C2 -179.21(13) . . . . ?
C26 C25 C30 C29 1.1(2) . . . . ?
C26 C25 C30 C31 -176.40(14) . . . . ?
C26 C27 C28 C29 0.2(3) . . . . ?
C30 C25 C26 C34 176.66(13) . . . . ?
C30 C25 C26 C27 -1.4(2) . . . . ?
C30 C29 C28 C27 -0.5(3) . . . . ?
C34 C26 C27 C28 -177.34(15) . . . . ?
C46 C38 C39 C40 -176.46(16) . . . . ?
C49 Al1 N1 C10 150.70(10) . . . . ?
C49 Al1 N1 C37 -11.39(13) . . . . ?
C49 Al1 N2 C2 -150.32(11) . . . . ?
C49 Al1 N2 C25 20.04(14) . . . . ?
C43 C42 C41 C40 -178.90(15) . . . . ?
C39 C38 C46 C47 -40.7(2) . . . . ?
C39 C38 C46 C48 82.21(18) . . . . ?
C27 C26 C34 C35 -52.65(19) . . . . ?
C27 C26 C34 C36 70.88(19) . . . . ?
C41 C42 C43 C44 53.60(19) . . . . ?
C41 C42 C43 C45 -70.16(18) . . . . ?
C29 C30 C31 C33 52.4(2) . . . . ?
C29 C30 C31 C32 -70.8(2) . . . . ?
C31 C30 C29 C28 177.39(16) . . . . ?
C102 C102 C101 C100 177.3(2) 2_567 . . . ?
